data_7114793
loop_
_publ_author_name
'Iveson, Peter B.'
'Rivi\`ere, Christelle'
'Nierlich, Martine'
'Thu\'ery, Pierre'
'Ephritikhine, Michel'
'Guillaneux, Denis'
'Madic, Charles'

_publ_section_title
;
 Selective complexation of uranium(iii) over cerium(iii) by
 2,6-bis(5,6-dialkyl-1,2,4-triazin-3-yl)pyridines: 1H NMR and X-ray
 crystallography studies
;
_journal_issue 16
_journal_name_full 'Chemical Communications'
_journal_page_first 1512
_journal_paper_doi 10.1039/b103606h
_journal_year 2001
_chemical_formula_sum 'C90 H90 Ce I3 N30'
_chemical_formula_weight 2112.74
_space_group_IT_number 13
_symmetry_cell_setting monoclinic
_symmetry_space_group_name_Hall '-P 2yac'
_symmetry_space_group_name_H-M 'P 1 2/n 1'
_atom_sites_solution_hydrogens geom
_atom_sites_solution_primary direct
_atom_sites_solution_secondary difmap
_audit_creation_method SHELXL-97
_cell_angle_alpha 90.00
_cell_angle_beta 101.94(3)
_cell_angle_gamma 90.00
_cell_formula_units_Z 2
_cell_length_a 14.078(3)
_cell_length_b 13.889(3)
_cell_length_c 24.741(5)
_cell_measurement_reflns_used 28115
_cell_measurement_temperature 123(2)
_cell_measurement_theta_max 24.68
_cell_measurement_theta_min 2.65
_cell_volume 4732.9(18)
_computing_cell_refinement 'DENZO-SMN (Otwinowski & Minor, 1997)'
_computing_data_collection 'Kappa-CCD software (Nonius B.V., 1998)'
_computing_data_reduction 'DENZO-SMN (Otwinowski & Minor, 1997)'
_computing_molecular_graphics 'SHELXTL (Sheldrick, 1999)'
_computing_publication_material 'SHELXTL (Sheldrick, 1999)'
_computing_structure_refinement 'SHELXL-97 (Sheldrick, 1997)'
_computing_structure_solution 'SHELXS-97 (Sheldrick, 1990)'
_diffrn_ambient_temperature 123(2)
_diffrn_detector_area_resol_mean 18
_diffrn_measured_fraction_theta_full 0.947
_diffrn_measured_fraction_theta_max 0.947
_diffrn_measurement_device_type 'Nonius Kappa-CCD'
_diffrn_measurement_method '\f scans'
_diffrn_radiation_monochromator graphite
_diffrn_radiation_source 'fine-focus sealed tube'
_diffrn_radiation_type MoK\a
_diffrn_radiation_wavelength 0.71073
_diffrn_reflns_av_R_equivalents 0.0750
_diffrn_reflns_av_sigmaI/netI 0.0524
_diffrn_reflns_limit_h_max 15
_diffrn_reflns_limit_h_min 0
_diffrn_reflns_limit_k_max 16
_diffrn_reflns_limit_k_min 0
_diffrn_reflns_limit_l_max 28
_diffrn_reflns_limit_l_min -29
_diffrn_reflns_number 28115
_diffrn_reflns_theta_full 24.68
_diffrn_reflns_theta_max 24.68
_diffrn_reflns_theta_min 2.65
_diffrn_standards_decay_% none
_exptl_absorpt_coefficient_mu 1.520
_exptl_absorpt_correction_type none
_exptl_crystal_colour 'translucent dark red'
_exptl_crystal_density_diffrn 1.483
_exptl_crystal_density_meas ?
_exptl_crystal_description irregular
_exptl_crystal_F_000 2114
_exptl_crystal_size_max 0.30
_exptl_crystal_size_mid 0.25
_exptl_crystal_size_min 0.25
_refine_diff_density_max 1.240
_refine_diff_density_min -1.507
_refine_diff_density_rms 0.098
_refine_ls_extinction_method none
_refine_ls_goodness_of_fit_ref 1.023
_refine_ls_hydrogen_treatment mixed
_refine_ls_matrix_type full
_refine_ls_number_parameters 508
_refine_ls_number_reflns 7635
_refine_ls_number_restraints 6
_refine_ls_restrained_S_all 1.026
_refine_ls_R_factor_all 0.0758
_refine_ls_R_factor_gt 0.0516
_refine_ls_shift/su_max 0.001
_refine_ls_shift/su_mean 0.000
_refine_ls_structure_factor_coef Fsqd
_refine_ls_weighting_details 'calc w=1/[\s^2^(Fo^2^)+(0.0578P)^2^+14.4497P] where P=(Fo^2^+2Fc^2^)/3'
_refine_ls_weighting_scheme calc
_refine_ls_wR_factor_gt 0.1174
_refine_ls_wR_factor_ref 0.1305
_reflns_number_gt 5824
_reflns_number_total 7635
_reflns_threshold_expression >2sigma(I)
_cod_data_source_file b103606h.txt
_cod_data_source_block Ce(MeBTP)3I3.9C5H5N
_cod_depositor_comments
;
The following automatic conversions were performed:

'_exptl_crystal_density_meas' value 'not measured' was changed to '?'
- the value is perceived as not measured.

Automatic conversion script
Id: cif_fix_values 3008 2015-01-20 13:52:24Z robertas 
;
_cod_original_cell_volume 4732.9(16)
_cod_original_sg_symbol_H-M P2/n
_cod_database_code 7114793

loop_
_symmetry_equiv_pos_as_xyz
'x, y, z'
'-x+1/2, y, -z+1/2'
'-x, -y, -z'
'x-1/2, -y, z-1/2'

loop_
_atom_site_label
_atom_site_type_symbol
_atom_site_fract_x
_atom_site_fract_y
_atom_site_fract_z
_atom_site_U_iso_or_equiv
_atom_site_adp_type
_atom_site_occupancy
_atom_site_symmetry_multiplicity
_atom_site_calc_flag
_atom_site_refinement_flags
_atom_site_disorder_assembly
_atom_site_disorder_group
Ce Ce 0.2500 0.16122(3) 0.2500 0.02774(13) Uani 1 2 d S . .
I1 I 0.7500 0.14520(6) 0.2500 0.0779(3) Uani 1 2 d S . .
I2 I -0.09461(4) -0.20274(4) 0.449829(18) 0.05328(16) Uani 1 1 d . . .
N1A N 0.2500 -0.0289(4) 0.2500 0.0277(14) Uani 1 2 d S . .
N2A N 0.4671(3) 0.1265(4) 0.3430(2) 0.0387(12) Uani 1 1 d . . .
N3A N 0.3952(3) 0.0725(3) 0.31338(19) 0.0329(11) Uani 1 1 d . . .
N4A N 0.4962(3) -0.0670(4) 0.3233(2) 0.0379(12) Uani 1 1 d . . .
C1A C 0.3280(4) -0.0780(4) 0.2768(2) 0.0356(13) Uani 1 1 d . . .
C2A C 0.3302(5) -0.1789(5) 0.2773(3) 0.0451(16) Uani 1 1 d . . .
H2AA H 0.3849 -0.2117 0.2957 0.054 Uiso 1 1 calc R . .
C3A C 0.2500 -0.2283(7) 0.2500 0.050(2) Uani 1 2 d S . .
H3AA H 0.2500 -0.2953 0.2500 0.061 Uiso 1 2 calc SR . .
C4A C 0.4111(4) -0.0206(4) 0.3063(2) 0.0338(13) Uani 1 1 d . . .
C5A C 0.5687(4) -0.0126(5) 0.3496(3) 0.0406(15) Uani 1 1 d . . .
C6A C 0.5522(4) 0.0861(5) 0.3618(3) 0.0417(15) Uani 1 1 d . . .
C7A C 0.6682(5) -0.0549(5) 0.3649(3) 0.0574(19) Uani 1 1 d . . .
H7AA H 0.6661 -0.1212 0.3538 0.086 Uiso 1 1 calc R . .
H7AB H 0.6910 -0.0508 0.4042 0.086 Uiso 1 1 calc R . .
H7AC H 0.7113 -0.0200 0.3467 0.086 Uiso 1 1 calc R . .
C8A C 0.6295(5) 0.1473(5) 0.3953(3) 0.058(2) Uani 1 1 d . . .
H8AA H 0.6043 0.2107 0.3989 0.088 Uiso 1 1 calc R . .
H8AB H 0.6836 0.1513 0.3774 0.088 Uiso 1 1 calc R . .
H8AC H 0.6503 0.1194 0.4313 0.088 Uiso 1 1 calc R . .
N1B N 0.2724(3) 0.2576(3) 0.34302(18) 0.0297(10) Uani 1 1 d . . .
N2B N 0.0779(3) 0.0413(3) 0.3055(2) 0.0354(11) Uani 1 1 d . . .
N3B N 0.1424(3) 0.1145(3) 0.3195(2) 0.0336(11) Uani 1 1 d . . .
N4B N 0.0609(3) 0.1685(4) 0.3892(2) 0.0355(11) Uani 1 1 d . . .
N5B N 0.4376(4) 0.3109(3) 0.2307(2) 0.0360(11) Uani 1 1 d . . .
N6B N 0.3825(3) 0.2970(3) 0.26906(19) 0.0319(11) Uani 1 1 d . . .
N7B N 0.5003(4) 0.3705(4) 0.3386(2) 0.0396(12) Uani 1 1 d . . .
C1B C 0.3465(4) 0.3200(4) 0.3584(2) 0.0339(13) Uani 1 1 d . . .
C2B C 0.3603(5) 0.3720(5) 0.4071(3) 0.0455(16) Uani 1 1 d . . .
H2BA H 0.4137 0.4123 0.4172 0.055 Uiso 1 1 calc R . .
C3B C 0.2936(5) 0.3629(5) 0.4404(3) 0.0518(18) Uani 1 1 d . . .
H3BA H 0.2996 0.3998 0.4723 0.062 Uiso 1 1 calc R . .
C4B C 0.2170(5) 0.2979(5) 0.4260(3) 0.0444(16) Uani 1 1 d . . .
H4BA H 0.1722 0.2894 0.4484 0.053 Uiso 1 1 calc R . .
C5B C 0.2095(4) 0.2462(4) 0.3770(2) 0.0342(13) Uani 1 1 d . . .
C6B C 0.1325(4) 0.1722(4) 0.3604(2) 0.0323(13) Uani 1 1 d . . .
C7B C -0.0024(4) 0.0979(4) 0.3755(2) 0.0347(13) Uani 1 1 d . . .
C8B C 0.0078(4) 0.0306(4) 0.3332(2) 0.0374(14) Uani 1 1 d . . .
C9B C 0.4126(4) 0.3301(4) 0.3192(2) 0.0330(13) Uani 1 1 d . . .
C10B C 0.5570(4) 0.3795(5) 0.3022(3) 0.0403(15) Uani 1 1 d . . .
C11B C 0.5225(4) 0.3534(4) 0.2461(2) 0.0377(14) Uani 1 1 d . . .
C12B C -0.0834(5) 0.0894(5) 0.4057(3) 0.0466(16) Uani 1 1 d . . .
H12B H -0.0786 0.1404 0.4324 0.070 Uiso 1 1 calc R . .
H12C H -0.0793 0.0284 0.4243 0.070 Uiso 1 1 calc R . .
H12D H -0.1444 0.0940 0.3800 0.070 Uiso 1 1 calc R . .
C13B C -0.0599(5) -0.0515(5) 0.3170(3) 0.0438(15) Uani 1 1 d . . .
H13B H -0.0403 -0.0875 0.2880 0.066 Uiso 1 1 calc R . .
H13C H -0.1246 -0.0275 0.3041 0.066 Uiso 1 1 calc R . .
H13D H -0.0586 -0.0926 0.3483 0.066 Uiso 1 1 calc R . .
C14B C 0.6600(5) 0.4109(6) 0.3228(3) 0.060(2) Uani 1 1 d . . .
H14B H 0.6700 0.4253 0.3616 0.089 Uiso 1 1 calc R . .
H14C H 0.6727 0.4674 0.3031 0.089 Uiso 1 1 calc R . .
H14D H 0.7031 0.3602 0.3171 0.089 Uiso 1 1 calc R . .
C15B C 0.5787(5) 0.3712(5) 0.2021(3) 0.0528(18) Uani 1 1 d . . .
H15B H 0.5423 0.3483 0.1673 0.079 Uiso 1 1 calc R . .
H15C H 0.6396 0.3376 0.2110 0.079 Uiso 1 1 calc R . .
H15D H 0.5905 0.4389 0.1996 0.079 Uiso 1 1 calc R . .
C1 C 0.2393(8) 0.6247(7) 0.5218(4) 0.081(3) Uani 1 1 d . . .
H1A H 0.2893 0.6560 0.5094 0.097 Uiso 1 1 calc R . .
C2 C 0.1672(8) 0.6768(7) 0.5327(4) 0.080(3) Uani 1 1 d . . .
H2A H 0.1680 0.7432 0.5281 0.096 Uiso 1 1 calc R . .
C3 C 0.0927(7) 0.6356(8) 0.5502(4) 0.080(3) Uani 1 1 d . . .
H3A H 0.0417 0.6731 0.5570 0.096 Uiso 1 1 calc R . .
C4 C 0.0927(9) 0.5381(9) 0.5580(4) 0.096(3) Uani 1 1 d . . .
H4A H 0.0432 0.5072 0.5709 0.116 Uiso 1 1 calc R . .
C5 C 0.1733(10) 0.4862(7) 0.5451(4) 0.089(3) Uani 1 1 d . . .
H5A H 0.1756 0.4196 0.5492 0.107 Uiso 1 1 calc R . .
C6 C 0.3359(7) 0.5352(7) 0.1906(5) 0.086(3) Uani 1 1 d . . .
H6A H 0.2885 0.4896 0.1931 0.104 Uiso 1 1 calc R . .
C7 C 0.3344(16) 0.5706(10) 0.1408(8) 0.161(7) Uani 1 1 d . . .
H7A H 0.2850 0.5510 0.1118 0.193 Uiso 1 1 calc R . .
C8 C 0.3947(11) 0.6279(12) 0.1308(7) 0.140(5) Uani 1 1 d . . .
H8 H 0.3909 0.6497 0.0949 0.167 Uiso 1 1 calc R . .
C9 C 0.4610(8) 0.6571(8) 0.1687(5) 0.088(3) Uani 1 1 d . . .
H9A H 0.5071 0.6990 0.1599 0.106 Uiso 1 1 calc R . .
C10 C 0.4694(8) 0.6292(9) 0.2243(7) 0.116(5) Uani 1 1 d . . .
H10 H 0.5175 0.6538 0.2525 0.140 Uiso 1 1 calc R . .
C11 C 0.7436(9) -0.0396(8) 0.5296(4) 0.095(4) Uani 1 1 d . . .
H11A H 0.7412 -0.0951 0.5083 0.114 Uiso 1 1 calc R . .
C12 C 0.6704(9) -0.0169(9) 0.5561(5) 0.102(4) Uani 1 1 d . . .
H12A H 0.6171 -0.0579 0.5515 0.122 Uiso 1 1 calc R . .
C13 C 0.6709(9) 0.0596(8) 0.5879(5) 0.100(4) Uani 1 1 d . . .
H13A H 0.6221 0.0708 0.6073 0.120 Uiso 1 1 calc R . .
C14 C 0.7437(11) 0.1187(10) 0.5904(5) 0.119(5) Uani 1 1 d . . .
H14A H 0.7418 0.1757 0.6099 0.143 Uiso 1 1 calc R . .
C15 C 0.8228(9) 0.1047(9) 0.5671(5) 0.100(3) Uani 1 1 d . . .
H15A H 0.8746 0.1477 0.5721 0.120 Uiso 1 1 calc R . .
C16 C -0.2246(5) -0.3580(5) 0.2969(3) 0.0509(17) Uani 1 1 d . . .
H16A H -0.2072 -0.3913 0.3300 0.061 Uiso 1 1 calc R . .
C17 C -0.2231(5) -0.2602(5) 0.2984(3) 0.0538(18) Uani 1 1 d . . .
H17A H -0.2042 -0.2273 0.3316 0.065 Uiso 1 1 calc R . .
C18 C -0.2500 -0.2122(8) 0.2500 0.069(3) Uani 1 2 d S . .
H18A H -0.2500 -0.1452 0.2500 0.082 Uiso 1 2 calc SR . .
N1 N 0.2438(7) 0.5299(7) 0.5277(3) 0.094(3) Uani 1 1 d . . .
N2 N 0.3944(9) 0.5561(8) 0.2355(4) 0.108(3) Uani 1 1 d . . .
N3 N 0.8205(8) 0.0227(10) 0.5357(4) 0.118(3) Uani 1 1 d U . .
N4 N -0.2500 -0.4089(6) 0.2500 0.057(2) Uani 1 2 d S . .
N5 N 0.5794 -0.3299 0.3955 0.120 Uiso 0.50 1 d P A 1
C19A C 0.4913 -0.3765 0.3829 0.120 Uiso 0.50 1 d P A 1
C20A C 0.4222 -0.3591 0.4137 0.120 Uiso 0.50 1 d P A 1
C21A C 0.4411 -0.2951 0.4571 0.120 Uiso 0.50 1 d P A 1
C22A C 0.5292 -0.2485 0.4697 0.120 Uiso 0.50 1 d P A 1
C23A C 0.5983 -0.2659 0.4389 0.120 Uiso 0.50 1 d P A 1
N6 N 0.5741 -0.3485 0.4035 0.120 Uiso 0.50 1 d P B 2
C19B C 0.5416 -0.2551 0.4050 0.120 Uiso 0.50 1 d P B 2
C20B C 0.4727 -0.2329 0.4353 0.120 Uiso 0.50 1 d P B 2
C21B C 0.4362 -0.3041 0.4640 0.120 Uiso 0.50 1 d P B 2
C22B C 0.4687 -0.3974 0.4625 0.120 Uiso 0.50 1 d P B 2
C23B C 0.5376 -0.4196 0.4322 0.120 Uiso 0.50 1 d P B 2

loop_
_atom_site_aniso_label
_atom_site_aniso_U_11
_atom_site_aniso_U_22
_atom_site_aniso_U_33
_atom_site_aniso_U_23
_atom_site_aniso_U_13
_atom_site_aniso_U_12
Ce 0.0279(2) 0.0255(3) 0.0304(3) 0.000 0.00730(18) 0.000
I1 0.1109(7) 0.0554(5) 0.0559(5) 0.000 -0.0094(4) 0.000
I2 0.0610(3) 0.0605(3) 0.0387(3) 0.0076(2) 0.0112(2) 0.0032(2)
N1A 0.028(3) 0.023(3) 0.033(4) 0.000 0.008(3) 0.000
N2A 0.036(3) 0.035(3) 0.043(3) -0.001(2) 0.002(2) -0.003(2)
N3A 0.036(3) 0.030(3) 0.032(3) -0.002(2) 0.004(2) 0.002(2)
N4A 0.035(3) 0.034(3) 0.046(3) 0.005(2) 0.011(2) 0.007(2)
C1A 0.036(3) 0.033(3) 0.040(3) 0.004(3) 0.013(3) 0.003(3)
C2A 0.041(4) 0.036(4) 0.058(4) 0.008(3) 0.008(3) 0.002(3)
C3A 0.053(6) 0.028(5) 0.071(7) 0.000 0.013(5) 0.000
C4A 0.033(3) 0.041(4) 0.029(3) 0.005(3) 0.010(2) 0.005(3)
C5A 0.037(3) 0.041(4) 0.043(4) 0.008(3) 0.005(3) 0.003(3)
C6A 0.037(3) 0.044(4) 0.041(4) 0.007(3) 0.001(3) 0.002(3)
C7A 0.036(4) 0.055(5) 0.073(5) 0.005(4) -0.006(3) 0.011(3)
C8A 0.047(4) 0.048(5) 0.071(5) -0.004(4) -0.010(4) -0.002(3)
N1B 0.034(3) 0.026(3) 0.029(2) 0.000(2) 0.005(2) 0.003(2)
N2B 0.037(3) 0.033(3) 0.040(3) 0.004(2) 0.015(2) -0.002(2)
N3B 0.033(3) 0.032(3) 0.038(3) 0.001(2) 0.011(2) -0.003(2)
N4B 0.037(3) 0.035(3) 0.036(3) 0.003(2) 0.009(2) -0.001(2)
N5B 0.037(3) 0.030(3) 0.043(3) 0.003(2) 0.011(2) -0.006(2)
N6B 0.034(3) 0.028(3) 0.035(3) 0.000(2) 0.010(2) -0.002(2)
N7B 0.038(3) 0.038(3) 0.043(3) -0.002(2) 0.008(2) -0.005(2)
C1B 0.035(3) 0.028(3) 0.038(3) 0.000(3) 0.007(3) 0.001(2)
C2B 0.059(4) 0.039(4) 0.041(4) -0.009(3) 0.015(3) -0.015(3)
C3B 0.066(5) 0.051(4) 0.043(4) -0.015(3) 0.020(3) -0.010(3)
C4B 0.055(4) 0.041(4) 0.042(4) -0.006(3) 0.021(3) -0.006(3)
C5B 0.038(3) 0.031(3) 0.036(3) 0.000(3) 0.014(3) 0.003(2)
C6B 0.035(3) 0.032(3) 0.032(3) 0.003(3) 0.010(2) 0.004(2)
C7B 0.036(3) 0.040(4) 0.029(3) 0.007(3) 0.009(2) 0.004(3)
C8B 0.041(3) 0.035(3) 0.036(3) 0.007(3) 0.009(3) 0.000(3)
C9B 0.036(3) 0.026(3) 0.036(3) -0.002(3) 0.005(3) -0.003(2)
C10B 0.037(3) 0.038(4) 0.047(4) 0.001(3) 0.012(3) -0.007(3)
C11B 0.039(3) 0.034(4) 0.041(4) -0.002(3) 0.013(3) -0.003(3)
C12B 0.046(4) 0.059(5) 0.038(4) -0.002(3) 0.015(3) -0.008(3)
C13B 0.048(4) 0.045(4) 0.042(4) -0.006(3) 0.018(3) -0.010(3)
C14B 0.052(4) 0.066(5) 0.060(5) -0.005(4) 0.013(4) -0.025(4)
C15B 0.051(4) 0.055(5) 0.057(4) -0.004(3) 0.021(3) -0.019(3)
C1 0.112(8) 0.072(7) 0.067(6) -0.007(5) 0.035(5) 0.009(6)
C2 0.104(7) 0.072(6) 0.067(6) 0.011(5) 0.026(5) 0.024(5)
C3 0.085(7) 0.089(8) 0.063(6) 0.022(5) 0.008(5) 0.022(5)
C4 0.113(9) 0.115(10) 0.053(6) 0.005(6) -0.002(5) -0.039(7)
C5 0.149(11) 0.046(5) 0.059(6) -0.013(4) -0.009(6) 0.004(6)
C6 0.077(6) 0.062(6) 0.109(8) 0.024(6) -0.005(6) -0.013(5)
C7 0.25(2) 0.070(9) 0.156(16) 0.015(9) 0.018(14) -0.018(11)
C8 0.131(12) 0.117(13) 0.155(14) -0.025(11) -0.007(11) -0.004(10)
C9 0.083(7) 0.087(8) 0.093(8) -0.001(6) 0.019(6) 0.004(6)
C10 0.061(6) 0.106(9) 0.166(13) -0.048(9) -0.013(7) 0.043(6)
C11 0.140(10) 0.085(7) 0.068(6) 0.034(5) 0.040(6) 0.050(7)
C12 0.113(9) 0.103(9) 0.108(8) 0.035(7) 0.063(7) 0.018(7)
C13 0.118(9) 0.085(8) 0.127(9) 0.022(7) 0.096(8) 0.039(7)
C14 0.166(13) 0.103(10) 0.108(9) 0.014(7) 0.071(9) 0.047(9)
C15 0.111(9) 0.111(9) 0.082(7) 0.043(7) 0.031(6) 0.030(7)
C16 0.049(4) 0.058(5) 0.046(4) 0.001(3) 0.010(3) -0.001(3)
C17 0.051(4) 0.054(5) 0.051(4) -0.009(4) -0.004(3) 0.000(3)
C18 0.067(7) 0.045(7) 0.078(8) 0.000 -0.020(6) 0.000
N1 0.127(8) 0.080(6) 0.074(6) -0.017(5) 0.018(5) 0.007(6)
N2 0.126(8) 0.107(8) 0.095(7) 0.016(6) 0.029(6) 0.071(7)
N3 0.129(7) 0.132(7) 0.095(6) 0.047(6) 0.028(5) 0.039(6)
N4 0.072(6) 0.044(5) 0.050(5) 0.000 0.002(4) 0.000

loop_
_atom_type_symbol
_atom_type_description
_atom_type_scat_dispersion_real
_atom_type_scat_dispersion_imag
_atom_type_scat_source
C C 0.0033 0.0016 'International Tables Vol C Tables 4.2.6.8 and 6.1.1.4'
H H 0.0000 0.0000 'International Tables Vol C Tables 4.2.6.8 and 6.1.1.4'
N N 0.0061 0.0033 'International Tables Vol C Tables 4.2.6.8 and 6.1.1.4'
I I -0.4742 1.8119 'International Tables Vol C Tables 4.2.6.8 and 6.1.1.4'
Ce Ce -0.2486 2.6331 'International Tables Vol C Tables 4.2.6.8 and 6.1.1.4'

loop_
_geom_angle_atom_site_label_1
_geom_angle_atom_site_label_2
_geom_angle_atom_site_label_3
_geom_angle
_geom_angle_site_symmetry_1
_geom_angle_site_symmetry_3
N3B Ce N3B 151.1(2) . 2
N3B Ce N3A 77.79(15) . 2
N3B Ce N3A 88.61(15) 2 2
N3B Ce N3A 88.61(15) . .
N3B Ce N3A 77.79(15) 2 .
N3A Ce N3A 123.7(2) 2 .
N3B Ce N1B 136.64(14) . 2
N3B Ce N1B 61.82(14) 2 2
N3A Ce N1B 77.13(14) 2 2
N3A Ce N1B 134.75(14) . 2
N3B Ce N1B 61.83(14) . .
N3B Ce N1B 136.64(14) 2 .
N3A Ce N1B 134.74(14) 2 .
N3A Ce N1B 77.13(14) . .
N1B Ce N1B 118.67(19) 2 .
N3B Ce N6B 78.95(15) . 2
N3B Ce N6B 123.40(15) 2 2
N3A Ce N6B 78.03(15) 2 2
N3A Ce N6B 152.24(14) . 2
N1B Ce N6B 61.59(14) 2 2
N1B Ce N6B 75.12(14) . 2
N3B Ce N6B 123.41(15) . .
N3B Ce N6B 78.95(15) 2 .
N3A Ce N6B 152.24(15) 2 .
N3A Ce N6B 78.03(15) . .
N1B Ce N6B 75.12(14) 2 .
N1B Ce N6B 61.60(14) . .
N6B Ce N6B 88.2(2) 2 .
N3B Ce N1A 75.53(11) . .
N3B Ce N1A 75.53(11) 2 .
N3A Ce N1A 61.85(10) 2 .
N3A Ce N1A 61.85(10) . .
N1B Ce N1A 120.66(10) 2 .
N1B Ce N1A 120.66(10) . .
N6B Ce N1A 135.90(10) 2 .
N6B Ce N1A 135.90(10) . .
C1A N1A C1A 119.0(7) 2 .
C1A N1A Ce 120.5(3) 2 .
C1A N1A Ce 120.5(3) . .
C6A N2A N3A 118.7(5) . .
C4A N3A N2A 119.0(5) . .
C4A N3A Ce 120.8(4) . .
N2A N3A Ce 118.0(3) . .
C5A N4A C4A 115.2(5) . .
N1A C1A C2A 121.7(6) . .
N1A C1A C4A 116.8(5) . .
C2A C1A C4A 121.4(5) . .
C3A C2A C1A 118.8(6) . .
C2A C3A C2A 119.9(9) . 2
N3A C4A N4A 125.9(5) . .
N3A C4A C1A 116.9(5) . .
N4A C4A C1A 117.2(5) . .
N4A C5A C6A 120.4(5) . .
N4A C5A C7A 119.1(6) . .
C6A C5A C7A 120.5(6) . .
N2A C6A C5A 120.5(6) . .
N2A C6A C8A 117.4(6) . .
C5A C6A C8A 122.1(6) . .
C5B N1B C1B 118.0(5) . .
C5B N1B Ce 120.7(4) . .
C1B N1B Ce 121.3(4) . .
C8B N2B N3B 118.9(5) . .
C6B N3B N2B 118.6(5) . .
C6B N3B Ce 121.5(4) . .
N2B N3B Ce 117.9(3) . .
C7B N4B C6B 115.6(5) . .
C11B N5B N6B 118.5(5) . .
C9B N6B N5B 119.5(5) . .
C9B N6B Ce 120.1(4) . .
N5B N6B Ce 117.6(3) . .
C10B N7B C9B 115.6(5) . .
N1B C1B C2B 122.8(5) . .
N1B C1B C9B 115.5(5) . .
C2B C1B C9B 121.7(5) . .
C3B C2B C1B 118.9(6) . .
C2B C3B C4B 119.5(6) . .
C3B C4B C5B 118.2(6) . .
N1B C5B C4B 122.6(5) . .
N1B C5B C6B 116.3(5) . .
C4B C5B C6B 121.1(5) . .
N3B C6B N4B 126.1(5) . .
N3B C6B C5B 116.4(5) . .
N4B C6B C5B 117.5(5) . .
N4B C7B C8B 120.4(5) . .
N4B C7B C12B 118.4(5) . .
C8B C7B C12B 121.2(6) . .
N2B C8B C7B 120.3(5) . .
N2B C8B C13B 116.9(5) . .
C7B C8B C13B 122.8(5) . .
N6B C9B N7B 125.2(5) . .
N6B C9B C1B 117.5(5) . .
N7B C9B C1B 117.2(5) . .
N7B C10B C11B 120.4(5) . .
N7B C10B C14B 118.1(6) . .
C11B C10B C14B 121.3(6) . .
N5B C11B C10B 120.3(5) . .
N5B C11B C15B 116.7(5) . .
C10B C11B C15B 123.0(5) . .
C2 C1 N1 122.9(10) . .
C1 C2 C3 121.2(10) . .
C2 C3 C4 119.4(10) . .
C3 C4 C5 116.2(10) . .
N1 C5 C4 121.9(9) . .
N2 C6 C7 127.6(13) . .
C8 C7 C6 123(2) . .
C7 C8 C9 120(2) . .
C8 C9 C10 122.9(14) . .
C9 C10 N2 115.9(10) . .
C12 C11 N3 117.3(12) . .
C13 C12 C11 124.0(12) . .
C14 C13 C12 116.2(10) . .
C13 C14 C15 126.1(13) . .
C14 C15 N3 115.4(13) . .
N4 C16 C17 123.4(7) . .
C18 C17 C16 117.9(8) . .
C17 C18 C17 120.9(11) 2_455 .
C5 N1 C1 118.4(9) . .
C6 N2 C10 109.9(10) . .
C15 N3 C11 120.7(11) . .
C16 N4 C16 116.3(9) . 2_455
C23A N5 C19A 120.0 . .
C20A C19A N5 120.0 . .
C19A C20A C21A 120.0 . .
C22A C21A C20A 120.0 . .
C23A C22A C21A 120.0 . .
C22A C23A N5 120.0 . .
C19B N6 C23B 120.0 . .
C20B C19B N6 120.0 . .
C19B C20B C21B 120.0 . .
C22B C21B C20B 120.0 . .
C21B C22B C23B 120.0 . .
C22B C23B N6 120.0 . .

loop_
_geom_bond_atom_site_label_1
_geom_bond_atom_site_label_2
_geom_bond_distance
_geom_bond_site_symmetry_2
Ce N3B 2.598(5) .
Ce N3B 2.598(5) 2
Ce N3A 2.613(5) 2
Ce N3A 2.613(5) .
Ce N1B 2.624(4) 2
Ce N1B 2.624(4) .
Ce N6B 2.625(5) 2
Ce N6B 2.625(5) .
Ce N1A 2.641(6) .
N1A C1A 1.345(7) 2
N1A C1A 1.345(7) .
N2A C6A 1.317(8) .
N2A N3A 1.349(7) .
N3A C4A 1.330(7) .
N4A C5A 1.328(8) .
N4A C4A 1.348(7) .
C1A C2A 1.400(8) .
C1A C4A 1.478(8) .
C2A C3A 1.373(8) .
C3A C2A 1.373(8) 2
C5A C6A 1.434(9) .
C5A C7A 1.493(8) .
C6A C8A 1.490(9) .
N1B C5B 1.350(7) .
N1B C1B 1.349(7) .
N2B C8B 1.322(7) .
N2B N3B 1.358(7) .
N3B C6B 1.321(7) .
N4B C7B 1.321(8) .
N4B C6B 1.350(7) .
N5B C11B 1.317(7) .
N5B N6B 1.358(6) .
N6B C9B 1.308(7) .
N7B C10B 1.328(8) .
N7B C9B 1.350(7) .
C1B C2B 1.384(8) .
C1B C9B 1.483(8) .
C2B C3B 1.377(9) .
C3B C4B 1.394(9) .
C4B C5B 1.394(8) .
C5B C6B 1.488(8) .
C7B C8B 1.433(8) .
C7B C12B 1.492(8) .
C8B C13B 1.488(8) .
C10B C11B 1.419(9) .
C10B C14B 1.499(9) .
C11B C15B 1.495(8) .
C1 C2 1.318(12) .
C1 N1 1.325(12) .
C2 C3 1.342(13) .
C3 C4 1.369(14) .
C4 C5 1.436(15) .
C5 N1 1.309(13) .
C6 N2 1.271(13) .
C6 C7 1.324(18) .
C7 C8 1.226(19) .
C8 C9 1.245(16) .
C9 C10 1.411(17) .
C10 N2 1.531(16) .
C11 C12 1.367(13) .
C11 N3 1.370(15) .
C12 C13 1.322(15) .
C13 C14 1.304(17) .
C14 C15 1.371(15) .
C15 N3 1.375(15) .
C16 N4 1.342(8) .
C16 C17 1.358(10) .
C17 C18 1.354(9) .
C18 C17 1.354(9) 2_455
N4 C16 1.342(8) 2_455
N5 C23A 1.3760 .
N5 C19A 1.3761 .
C19A C20A 1.3759 .
C20A C21A 1.3760 .
C21A C22A 1.3760 .
C22A C23A 1.3758 .
N6 C19B 1.3780 .
N6 C23B 1.3780 .
C19B C20B 1.3778 .
C20B C21B 1.3779 .
C21B C22B 1.3778 .
C22B C23B 1.3780 .
